data_4329583
loop_
_publ_author_name
'Scott R. Daly'
'Do Young Kim'
'Gregory S. Girolami'

_publ_contact_author_address
;Department of Chemistry, Box 4-6
University of Illinois at Urbana-Champaign
600 South Mathews
Urbana, IL 61801
;
_publ_contact_author_email girolami@scs.illinois.edu
_publ_contact_author_fax '(217) 333-2685'
_publ_contact_author_name 'Gregory S. Girolami'
_publ_contact_author_phone '(217) 333-2729'
_publ_section_title
;
 Lanthanide N,N-Dimethylaminodiboranates as a New Class of Highly Volatile
 Chemical Vapor Deposition Precursors
;
_journal_name_full 'Inorganic Chemistry'
_journal_page_first 7050
_journal_page_last 7065
_journal_paper_doi 10.1021/ic201852j
_journal_volume 51
_journal_year 2012
_chemical_formula_sum 'C10 H44 B6 Eu N3 O'
_chemical_formula_weight 439.30
_chemical_name_systematic
; 
 ? 
;
_space_group_IT_number 29
_symmetry_cell_setting orthorhombic
_symmetry_space_group_name_Hall 'P 2c -2ac'
_symmetry_space_group_name_H-M 'P c a 21'
_atom_sites_solution_hydrogens geom
_atom_sites_solution_primary direct
_atom_sites_solution_secondary difmap
_audit_creation_method SHELXL-97
_cell_angle_alpha 90.00
_cell_angle_beta 90.00
_cell_angle_gamma 90.00
_cell_formula_units_Z 8
_cell_length_a 21.989(5)
_cell_length_b 10.426(3)
_cell_length_c 20.651(5)
_cell_measurement_reflns_used 8672
_cell_measurement_temperature 193(2)
_cell_measurement_theta_max 25.35
_cell_measurement_theta_min 1.85
_cell_volume 4734(2)
_computing_cell_refinement 'Bruker APEX'
_computing_data_collection 'Bruker APEX'
_computing_data_reduction 'Bruker SAINT'
_computing_molecular_graphics 'Bruker SHELXTL'
_computing_publication_material 'Bruker SHELXTL'
_computing_structure_refinement 'SHELXL-97 (Sheldrick, 1997)'
_computing_structure_solution 'SHELXS-97 (Sheldrick, 1990)'
_diffrn_ambient_temperature 193(2)
_diffrn_detector_area_resol_mean 8.33
_diffrn_measured_fraction_theta_full 1.000
_diffrn_measured_fraction_theta_max 1.000
_diffrn_measurement_device_type 'CCD area detector'
_diffrn_measurement_method 'psi and omega scans'
_diffrn_radiation_monochromator graphite
_diffrn_radiation_source 'fine-focus sealed tube'
_diffrn_radiation_type MoK\a
_diffrn_radiation_wavelength 0.71073
_diffrn_reflns_av_R_equivalents 0.0694
_diffrn_reflns_av_sigmaI/netI 0.0937
_diffrn_reflns_limit_h_max 26
_diffrn_reflns_limit_h_min -26
_diffrn_reflns_limit_k_max 12
_diffrn_reflns_limit_k_min -12
_diffrn_reflns_limit_l_max 24
_diffrn_reflns_limit_l_min -24
_diffrn_reflns_number 47243
_diffrn_reflns_theta_full 25.35
_diffrn_reflns_theta_max 25.35
_diffrn_reflns_theta_min 1.85
_exptl_absorpt_coefficient_mu 2.648
_exptl_absorpt_correction_T_max 0.70491
_exptl_absorpt_correction_T_min 0.48457
_exptl_absorpt_correction_type integration
_exptl_absorpt_process_details SHELXTL/XPREP
_exptl_crystal_colour yellow
_exptl_crystal_density_diffrn 1.233
_exptl_crystal_description prism
_exptl_crystal_F_000 1808
_exptl_crystal_size_max 0.30
_exptl_crystal_size_mid 0.20
_exptl_crystal_size_min 0.16
_refine_diff_density_max 0.682
_refine_diff_density_min -0.478
_refine_diff_density_rms 0.056
_refine_ls_abs_structure_details 'Flack H D (1983), Acta Cryst. A39, 876-881'
_refine_ls_abs_structure_Flack 0.096(10)
_refine_ls_extinction_method none
_refine_ls_goodness_of_fit_ref 0.743
_refine_ls_hydrogen_treatment constr
_refine_ls_matrix_type full
_refine_ls_number_parameters 400
_refine_ls_number_reflns 8672
_refine_ls_number_restraints 1
_refine_ls_restrained_S_all 0.743
_refine_ls_R_factor_all 0.0473
_refine_ls_R_factor_gt 0.0258
_refine_ls_shift/su_max 0.002
_refine_ls_shift/su_mean 0.000
_refine_ls_structure_factor_coef Fsqd
_refine_ls_weighting_details 'calc w=1/[\s^2^(Fo^2^)+(0.0137P)^2^+0.0000P] where P=(Fo^2^+2Fc^2^)/3'
_refine_ls_weighting_scheme calc
_refine_ls_wR_factor_gt 0.0430
_refine_ls_wR_factor_ref 0.0443
_reflns_number_gt 5652
_reflns_number_total 8672
_reflns_threshold_expression >2sigma(I)
_cod_data_source_file ic201852j_si_002_07.cif
_cod_data_source_block f31x80f_face
_cod_original_cell_volume 4734.4(19)
_cod_database_code 4329583

loop_
_symmetry_equiv_pos_as_xyz
'x, y, z'
'-x, -y, z+1/2'
'x+1/2, -y, z'
'-x+1/2, y, z+1/2'

loop_
_atom_site_label
_atom_site_type_symbol
_atom_site_fract_x
_atom_site_fract_y
_atom_site_fract_z
_atom_site_U_iso_or_equiv
_atom_site_adp_type
_atom_site_occupancy
_atom_site_symmetry_multiplicity
_atom_site_calc_flag
_atom_site_refinement_flags
_atom_site_disorder_assembly
_atom_site_disorder_group
Eu1 Eu 0.002314(14) 0.10928(2) 0.845956(14) 0.03517(6) Uani 1 1 d . . .
N1 N -0.1170(2) -0.0309(5) 0.7610(2) 0.0504(13) Uani 1 1 d . . .
N2 N 0.12217(19) 0.2181(4) 0.7522(2) 0.0404(12) Uani 1 1 d . . .
N3 N 0.04013(19) -0.0393(4) 0.9898(2) 0.0388(11) Uani 1 1 d . . .
B1 B -0.1232(3) 0.0750(7) 0.8159(4) 0.057(2) Uani 1 1 d . . .
H1A H -0.1011 0.0382 0.8628 0.069 Uiso 1 1 d R . .
H1B H -0.0992 0.1675 0.7995 0.069 Uiso 1 1 d R . .
H1C H -0.1738 0.0959 0.8251 0.069 Uiso 1 1 d R . .
B2 B -0.0465(3) -0.0500(7) 0.7457(3) 0.056(2) Uani 1 1 d . . .
H2A H -0.0226 -0.0915 0.7905 0.068 Uiso 1 1 d R . .
H2B H -0.0252 0.0473 0.7326 0.068 Uiso 1 1 d R . .
H2C H -0.0410 -0.1196 0.7029 0.068 Uiso 1 1 d R . .
B3 B 0.0687(3) 0.3011(6) 0.7772(3) 0.0441(18) Uani 1 1 d . . .
H3A H 0.0701 0.3054 0.8329 0.053 Uiso 1 1 d R . .
H3B H 0.0234 0.2563 0.7609 0.053 Uiso 1 1 d R . .
H3C H 0.0727 0.4031 0.7565 0.053 Uiso 1 1 d R . .
B4 B 0.1206(4) 0.0834(7) 0.7869(3) 0.052(2) Uani 1 1 d . . .
H4A H 0.1227 0.0977 0.8421 0.062 Uiso 1 1 d R . .
H4B H 0.0764 0.0308 0.7735 0.062 Uiso 1 1 d R . .
H4C H 0.1617 0.0233 0.7704 0.062 Uiso 1 1 d R . .
B5 B 0.0243(3) -0.1109(6) 0.9244(3) 0.0467(18) Uani 1 1 d . . .
H5A H -0.0248 -0.0875 0.9096 0.056 Uiso 1 1 d R . .
H5B H 0.0571 -0.0775 0.8844 0.056 Uiso 1 1 d R . .
H5C H 0.0293 -0.2197 0.9317 0.056 Uiso 1 1 d R . .
B6 B 0.0295(3) 0.1067(6) 0.9803(3) 0.0444(18) Uani 1 1 d . . .
H6A H -0.0196 0.1241 0.9633 0.053 Uiso 1 1 d R . .
H6B H 0.0628 0.1453 0.9420 0.053 Uiso 1 1 d R . .
H6C H 0.0375 0.1589 1.0286 0.053 Uiso 1 1 d R . .
C1 C -0.1435(3) -0.1532(6) 0.7830(3) 0.069(2) Uani 1 1 d . . .
H1D H -0.1860 -0.1396 0.7954 0.103 Uiso 1 1 d R . .
H1E H -0.1206 -0.1851 0.8203 0.103 Uiso 1 1 d R . .
H1F H -0.1415 -0.2162 0.7478 0.103 Uiso 1 1 d R . .
C2 C -0.1507(3) 0.0103(6) 0.7024(3) 0.086(2) Uani 1 1 d . . .
H2D H -0.1480 -0.0567 0.6692 0.130 Uiso 1 1 calc R . .
H2E H -0.1330 0.0899 0.6857 0.130 Uiso 1 1 calc R . .
H2F H -0.1935 0.0248 0.7135 0.130 Uiso 1 1 calc R . .
C3 C 0.1181(3) 0.2042(6) 0.6801(2) 0.0635(19) Uani 1 1 d . . .
H3D H 0.1186 0.2892 0.6600 0.095 Uiso 1 1 calc R . .
H3E H 0.0802 0.1600 0.6688 0.095 Uiso 1 1 calc R . .
H3F H 0.1528 0.1541 0.6644 0.095 Uiso 1 1 calc R . .
C4 C 0.1804(2) 0.2835(6) 0.7681(3) 0.0579(18) Uani 1 1 d . . .
H4D H 0.2145 0.2319 0.7521 0.087 Uiso 1 1 calc R . .
H4E H 0.1838 0.2934 0.8152 0.087 Uiso 1 1 calc R . .
H4F H 0.1812 0.3682 0.7475 0.087 Uiso 1 1 calc R . .
C5 C 0.0014(2) -0.0889(5) 1.0428(3) 0.0622(16) Uani 1 1 d . . .
H5D H 0.0073 -0.1817 1.0470 0.093 Uiso 1 1 calc R . .
H5E H -0.0414 -0.0711 1.0330 0.093 Uiso 1 1 calc R . .
H5F H 0.0126 -0.0469 1.0835 0.093 Uiso 1 1 calc R . .
C6 C 0.1052(3) -0.0640(5) 1.0074(3) 0.0613(19) Uani 1 1 d . . .
H6D H 0.1157 -0.0143 1.0461 0.092 Uiso 1 1 calc R . .
H6E H 0.1316 -0.0382 0.9715 0.092 Uiso 1 1 calc R . .
H6F H 0.1108 -0.1555 1.0163 0.092 Uiso 1 1 calc R . .
O1 O -0.04113(16) 0.3157(3) 0.88177(16) 0.0431(10) Uani 1 1 d . . .
C7 C -0.0152(3) 0.3962(6) 0.9326(3) 0.0616(19) Uani 1 1 d . . .
H7A H 0.0274 0.4185 0.9221 0.074 Uiso 1 1 calc R . .
H7B H -0.0158 0.3505 0.9746 0.074 Uiso 1 1 calc R . .
C8 C -0.0530(3) 0.5134(6) 0.9360(3) 0.076(2) Uani 1 1 d . . .
H8A H -0.0883 0.5012 0.9651 0.091 Uiso 1 1 calc R . .
H8B H -0.0290 0.5880 0.9511 0.091 Uiso 1 1 calc R . .
C9 C -0.0726(3) 0.5299(6) 0.8680(3) 0.081(2) Uani 1 1 d . . .
H9A H -0.0408 0.5730 0.8420 0.097 Uiso 1 1 calc R . .
H9B H -0.1108 0.5799 0.8652 0.097 Uiso 1 1 calc R . .
C10 C -0.0820(3) 0.3946(6) 0.8462(4) 0.0822(19) Uani 1 1 d . . .
H10A H -0.1245 0.3679 0.8544 0.099 Uiso 1 1 calc R . .
H10B H -0.0738 0.3871 0.7992 0.099 Uiso 1 1 calc R . .
Eu2 Eu 0.774355(11) 0.48303(2) 0.545602(15) 0.03516(7) Uani 1 1 d . . .
N21 N 0.7241(2) 0.7778(4) 0.4877(2) 0.0414(11) Uani 1 1 d . . .
N22 N 0.6682(2) 0.2715(4) 0.6091(2) 0.0437(12) Uani 1 1 d . . .
N23 N 0.91103(19) 0.4900(5) 0.6267(2) 0.0438(12) Uani 1 1 d . . .
B21 B 0.7301(3) 0.6496(5) 0.4473(3) 0.0416(17) Uani 1 1 d . . .
H21A H 0.6998 0.5717 0.4701 0.050 Uiso 1 1 d R . .
H21B H 0.7799 0.6160 0.4477 0.050 Uiso 1 1 d R . .
H21C H 0.7148 0.6677 0.3949 0.050 Uiso 1 1 d R . .
B22 B 0.7531(3) 0.7497(6) 0.5559(4) 0.047(2) Uani 1 1 d . . .
H22A H 0.7234 0.6768 0.5832 0.057 Uiso 1 1 d R . .
H22B H 0.8011 0.7083 0.5491 0.057 Uiso 1 1 d R . .
H22C H 0.7559 0.8433 0.5852 0.057 Uiso 1 1 d R . .
B23 B 0.7186(3) 0.2453(5) 0.5546(4) 0.051(2) Uani 1 1 d . . .
H23A H 0.7034 0.2912 0.5066 0.061 Uiso 1 1 d R . .
H23B H 0.7642 0.2893 0.5705 0.061 Uiso 1 1 d R . .
H23C H 0.7244 0.1366 0.5475 0.061 Uiso 1 1 d R . .
B24 B 0.6689(3) 0.4196(6) 0.6236(3) 0.054(2) Uani 1 1 d . . .
H24A H 0.7162 0.4487 0.6425 0.065 Uiso 1 1 d R . .
H24B H 0.6584 0.4752 0.5769 0.065 Uiso 1 1 d R . .
H24C H 0.6328 0.4432 0.6621 0.065 Uiso 1 1 d R . .
B25 B 0.9019(3) 0.4670(6) 0.5537(3) 0.0410(17) Uani 1 1 d . . .
H25A H 0.8775 0.5539 0.5313 0.049 Uiso 1 1 d R . .
H25B H 0.8729 0.3765 0.5460 0.049 Uiso 1 1 d R . .
H25C H 0.9485 0.4537 0.5292 0.049 Uiso 1 1 d R . .
B26 B 0.8464(3) 0.4923(7) 0.6606(3) 0.0506(19) Uani 1 1 d . . .
H26A H 0.8182 0.5760 0.6403 0.061 Uiso 1 1 d R . .
H26B H 0.8216 0.3972 0.6506 0.061 Uiso 1 1 d R . .
H26C H 0.8525 0.5052 0.7155 0.061 Uiso 1 1 d R . .
C21 C 0.7592(3) 0.8801(5) 0.4548(3) 0.0609(19) Uani 1 1 d . . .
H21D H 0.7421 0.8953 0.4117 0.091 Uiso 1 1 calc R . .
H21E H 0.8018 0.8536 0.4507 0.091 Uiso 1 1 calc R . .
H21F H 0.7569 0.9593 0.4803 0.091 Uiso 1 1 calc R . .
C22 C 0.6595(2) 0.8184(6) 0.4933(3) 0.0581(18) Uani 1 1 d . . .
H22D H 0.6567 0.8932 0.5219 0.087 Uiso 1 1 calc R . .
H22E H 0.6354 0.7479 0.5114 0.087 Uiso 1 1 calc R . .
H22F H 0.6438 0.8409 0.4504 0.087 Uiso 1 1 calc R . .
C23 C 0.6821(3) 0.1978(6) 0.6683(3) 0.073(2) Uani 1 1 d . . .
H23D H 0.6506 0.2137 0.7009 0.110 Uiso 1 1 calc R . .
H23E H 0.7217 0.2247 0.6853 0.110 Uiso 1 1 calc R . .
H23F H 0.6833 0.1061 0.6579 0.110 Uiso 1 1 calc R . .
C24 C 0.6079(3) 0.2307(6) 0.5850(3) 0.075(2) Uani 1 1 d . . .
H24D H 0.6095 0.1400 0.5728 0.112 Uiso 1 1 calc R . .
H24E H 0.5969 0.2823 0.5471 0.112 Uiso 1 1 calc R . .
H24F H 0.5774 0.2428 0.6191 0.112 Uiso 1 1 calc R . .
C25 C 0.9441(3) 0.6108(6) 0.6388(3) 0.0676(19) Uani 1 1 d . . .
H25D H 0.9499 0.6220 0.6856 0.101 Uiso 1 1 calc R . .
H25E H 0.9205 0.6830 0.6217 0.101 Uiso 1 1 calc R . .
H25F H 0.9838 0.6077 0.6174 0.101 Uiso 1 1 calc R . .
C26 C 0.9477(3) 0.3828(6) 0.6539(3) 0.074(2) Uani 1 1 d . . .
H26D H 0.9881 0.3825 0.6338 0.111 Uiso 1 1 calc R . .
H26E H 0.9273 0.3011 0.6451 0.111 Uiso 1 1 calc R . .
H26F H 0.9520 0.3943 0.7008 0.111 Uiso 1 1 calc R . .
O21 O 0.80078(16) 0.3773(3) 0.44153(16) 0.0416(9) Uani 1 1 d . A .
C27 C 0.7591(3) 0.3121(7) 0.3986(3) 0.092(3) Uani 1 1 d . . .
H27A H 0.7172 0.3438 0.4053 0.110 Uiso 0.70(2) 1 calc PR A 1
H27B H 0.7598 0.2186 0.4069 0.110 Uiso 0.70(2) 1 calc PR A 1
H27C H 0.7312 0.3733 0.3772 0.110 Uiso 0.30(2) 1 calc PR A 2
H27D H 0.7349 0.2469 0.4221 0.110 Uiso 0.30(2) 1 calc PR A 2
C28A C 0.7800(6) 0.340(2) 0.3305(4) 0.071(5) Uani 0.70(2) 1 d P A 1
H28A H 0.7676 0.2717 0.3001 0.085 Uiso 0.70(2) 1 calc PR A 1
H28B H 0.7641 0.4237 0.3149 0.085 Uiso 0.70(2) 1 calc PR A 1
C28B C 0.8048(15) 0.246(3) 0.3468(15) 0.067(11) Uani 0.30(2) 1 d P A 2
H28C H 0.8234 0.1665 0.3643 0.080 Uiso 0.30(2) 1 calc PR A 2
H28D H 0.7839 0.2259 0.3055 0.080 Uiso 0.30(2) 1 calc PR A 2
C29 C 0.8478(3) 0.3440(6) 0.3393(3) 0.0713(19) Uani 1 1 d . . .
H29A H 0.8651 0.2564 0.3405 0.086 Uiso 0.70(2) 1 calc PR A 1
H29B H 0.8676 0.3933 0.3042 0.086 Uiso 0.70(2) 1 calc PR A 1
H29C H 0.8338 0.4059 0.3062 0.086 Uiso 0.30(2) 1 calc PR A 2
H29D H 0.8872 0.3078 0.3252 0.086 Uiso 0.30(2) 1 calc PR A 2
C30 C 0.8550(3) 0.4101(6) 0.4033(3) 0.0569(17) Uani 1 1 d . A .
H30A H 0.8922 0.3800 0.4255 0.068 Uiso 1 1 calc R . .
H30B H 0.8578 0.5040 0.3972 0.068 Uiso 1 1 calc R . .

loop_
_atom_site_aniso_label
_atom_site_aniso_U_11
_atom_site_aniso_U_22
_atom_site_aniso_U_33
_atom_site_aniso_U_23
_atom_site_aniso_U_13
_atom_site_aniso_U_12
Eu1 0.03659(14) 0.03264(12) 0.03628(12) 0.0015(2) -0.00168(17) 0.00135(16)
N1 0.050(3) 0.049(3) 0.052(3) 0.004(3) -0.009(3) -0.016(3)
N2 0.035(3) 0.051(3) 0.036(3) 0.003(3) 0.001(2) -0.007(2)
N3 0.032(3) 0.046(3) 0.039(3) 0.011(2) -0.002(2) -0.004(2)
B1 0.038(5) 0.053(5) 0.081(6) -0.002(4) -0.012(4) 0.000(4)
B2 0.059(6) 0.068(6) 0.043(4) -0.008(4) -0.001(4) -0.033(4)
B3 0.045(5) 0.043(4) 0.044(4) 0.011(4) -0.002(4) -0.001(4)
B4 0.045(6) 0.058(6) 0.053(5) -0.004(4) 0.006(4) 0.015(5)
B5 0.045(4) 0.043(4) 0.051(4) 0.003(4) -0.003(3) -0.003(4)
B6 0.046(4) 0.048(4) 0.040(4) -0.003(4) -0.008(3) 0.005(4)
C1 0.069(5) 0.063(5) 0.074(5) -0.005(4) 0.005(4) -0.017(4)
C2 0.097(6) 0.100(6) 0.062(4) 0.026(5) -0.035(4) -0.024(5)
C3 0.067(5) 0.092(5) 0.032(4) 0.009(4) 0.005(3) -0.006(4)
C4 0.040(4) 0.059(4) 0.074(5) 0.003(4) 0.004(4) -0.008(4)
C5 0.060(4) 0.068(4) 0.058(4) 0.017(4) -0.018(8) -0.010(3)
C6 0.046(4) 0.061(4) 0.076(5) 0.018(3) -0.011(3) 0.002(3)
O1 0.043(3) 0.041(2) 0.045(2) -0.003(2) -0.0079(19) 0.012(2)
C7 0.064(5) 0.042(4) 0.079(4) -0.013(4) -0.008(4) 0.008(4)
C8 0.072(5) 0.056(5) 0.099(6) -0.021(4) -0.013(4) 0.010(4)
C9 0.103(6) 0.056(5) 0.084(6) 0.010(4) -0.006(4) 0.021(4)
C10 0.103(5) 0.068(4) 0.075(4) -0.017(5) -0.029(6) 0.042(4)
Eu2 0.03560(13) 0.03529(14) 0.03459(13) -0.0036(2) -0.00111(18) 0.00242(15)
N21 0.040(3) 0.035(3) 0.049(3) 0.008(2) 0.005(3) 0.010(3)
N22 0.042(3) 0.045(3) 0.043(3) 0.004(3) 0.000(3) -0.007(3)
N23 0.036(3) 0.046(3) 0.049(3) -0.002(3) -0.013(2) 0.000(3)
B21 0.039(4) 0.038(4) 0.047(4) 0.005(3) -0.001(4) 0.001(4)
B22 0.054(5) 0.035(4) 0.053(6) 0.013(4) -0.006(4) 0.011(3)
B23 0.057(5) 0.036(3) 0.060(6) -0.011(5) 0.006(5) 0.002(3)
B24 0.050(5) 0.054(5) 0.059(5) 0.005(4) 0.012(4) 0.001(4)
B25 0.042(4) 0.051(4) 0.031(4) -0.001(4) 0.006(4) 0.006(3)
B26 0.055(5) 0.061(5) 0.035(4) 0.005(4) -0.001(3) 0.011(4)
C21 0.067(5) 0.044(4) 0.071(5) 0.010(4) 0.005(3) -0.009(4)
C22 0.038(4) 0.064(4) 0.073(5) -0.001(4) -0.001(3) 0.017(3)
C23 0.104(6) 0.056(4) 0.059(5) 0.018(4) 0.005(4) -0.004(4)
C24 0.056(5) 0.072(5) 0.095(5) 0.002(4) -0.006(4) -0.017(4)
C25 0.063(5) 0.068(5) 0.071(5) -0.008(4) -0.009(4) -0.013(4)
C26 0.072(5) 0.088(5) 0.061(4) 0.008(4) -0.020(4) 0.032(5)
O21 0.045(2) 0.041(2) 0.038(2) -0.0092(19) 0.0029(19) 0.002(2)
C27 0.089(6) 0.127(7) 0.059(5) -0.055(5) 0.013(4) -0.043(5)
C28A 0.075(9) 0.109(13) 0.029(7) -0.015(6) 0.006(6) -0.019(8)
C28B 0.10(2) 0.063(19) 0.036(14) -0.017(16) 0.029(17) -0.005(17)
C29 0.087(5) 0.092(5) 0.035(4) -0.013(4) 0.018(4) -0.007(4)
C30 0.042(4) 0.069(5) 0.060(4) -0.004(4) 0.012(3) -0.001(4)

loop_
_atom_type_symbol
_atom_type_description
_atom_type_scat_dispersion_real
_atom_type_scat_dispersion_imag
_atom_type_scat_source
C C 0.0033 0.0016 'International Tables Vol C Tables 4.2.6.8 and 6.1.1.4'
H H 0.0000 0.0000 'International Tables Vol C Tables 4.2.6.8 and 6.1.1.4'
B B 0.0013 0.0007 'International Tables Vol C Tables 4.2.6.8 and 6.1.1.4'
N N 0.0061 0.0033 'International Tables Vol C Tables 4.2.6.8 and 6.1.1.4'
O O 0.0106 0.0060 'International Tables Vol C Tables 4.2.6.8 and 6.1.1.4'
Eu Eu -0.1578 3.6682 'International Tables Vol C Tables 4.2.6.8 and 6.1.1.4'

loop_
_geom_angle_atom_site_label_1
_geom_angle_atom_site_label_2
_geom_angle_atom_site_label_3
_geom_angle
O1 Eu1 B6 78.27(15)
O1 Eu1 B5 126.69(15)
B6 Eu1 B5 53.22(18)
O1 Eu1 B1 78.45(16)
B6 Eu1 B1 114.6(2)
B5 Eu1 B1 100.8(2)
O1 Eu1 B3 74.69(16)
B6 Eu1 B3 112.64(19)
B5 Eu1 B3 139.46(19)
B1 Eu1 B3 118.3(2)
O1 Eu1 B2 125.26(19)
B6 Eu1 B2 141.30(19)
B5 Eu1 B2 90.4(2)
B1 Eu1 B2 53.6(2)
B3 Eu1 B2 103.81(19)
O1 Eu1 B4 123.87(17)
B6 Eu1 B4 102.84(19)
B5 Eu1 B4 90.66(19)
B1 Eu1 B4 140.3(2)
B3 Eu1 B4 52.73(18)
B2 Eu1 B4 88.8(2)
O1 Eu1 H1A 82.0
B6 Eu1 H1A 93.1
B5 Eu1 H1A 80.3
B1 Eu1 H1A 23.4
B3 Eu1 H1A 140.1
B2 Eu1 H1A 64.8
B4 Eu1 H1A 151.7
O1 Eu1 H1B 63.8
B6 Eu1 H1B 124.3
B5 Eu1 H1B 124.3
B1 Eu1 H1B 23.7
B3 Eu1 H1B 95.5
B2 Eu1 H1B 61.9
B4 Eu1 H1B 131.7
H1A Eu1 H1B 44.8
O1 Eu1 H2A 143.1
B6 Eu1 H2A 119.7
B5 Eu1 H2A 67.4
B1 Eu1 H2A 64.8
B3 Eu1 H2A 118.8
B2 Eu1 H2A 23.4
B4 Eu1 H2A 85.6
H1A Eu1 H2A 66.1
H1B Eu1 H2A 80.2
O1 Eu1 H2B 114.3
B6 Eu1 H2B 164.3
B5 Eu1 H2B 111.4
B1 Eu1 H2B 62.0
B3 Eu1 H2B 80.8
B2 Eu1 H2B 23.5
B4 Eu1 H2B 78.4
H1A Eu1 H2B 80.1
H1B Eu1 H2B 59.3
H2A Eu1 H2B 44.6
O1 Eu1 H3A 63.8
B6 Eu1 H3A 89.3
B5 Eu1 H3A 127.4
B1 Eu1 H3A 130.1
B3 Eu1 H3A 23.7
B2 Eu1 H3A 127.5
B4 Eu1 H3A 60.1
H1A Eu1 H3A 144.4
H1B Eu1 H3A 106.7
H2A Eu1 H3A 140.2
H2B Eu1 H3A 104.5
O1 Eu1 H3B 74.6
B6 Eu1 H3B 133.4
B5 Eu1 H3B 154.9
B1 Eu1 H3B 96.2
B3 Eu1 H3B 23.2
B2 Eu1 H3B 85.0
B4 Eu1 H3B 64.7
H1A Eu1 H3B 119.2
H1B Eu1 H3B 74.6
H2A Eu1 H3B 104.5
H2B Eu1 H3B 61.5
H3A Eu1 H3B 44.7
O1 Eu1 H4A 115.8
B6 Eu1 H4A 79.6
B5 Eu1 H4A 79.1
B1 Eu1 H4A 162.6
B3 Eu1 H4A 60.4
B2 Eu1 H4A 109.0
B4 Eu1 H4A 23.5
H1A Eu1 H4A 158.4
H1B Eu1 H4A 152.8
H2A Eu1 H4A 99.8
H2B Eu1 H4A 101.6
H3A Eu1 H4A 56.5
H3B Eu1 H4A 79.2
O1 Eu1 H4B 139.5
B6 Eu1 H4B 118.1
B5 Eu1 H4B 87.9
B1 Eu1 H4B 119.2
B3 Eu1 H4B 64.8
B2 Eu1 H4B 66.4
B4 Eu1 H4B 22.6
H1A Eu1 H4B 129.4
H1B Eu1 H4B 117.2
H2A Eu1 H4B 64.0
H2B Eu1 H4B 58.9
H3A Eu1 H4B 78.8
H3B Eu1 H4B 67.7
H4A Eu1 H4B 43.5
O1 Eu1 H5A 117.7
B6 Eu1 H5A 62.0
B5 Eu1 H5A 23.7
B1 Eu1 H5A 77.4
B3 Eu1 H5A 162.8
B2 Eu1 H5A 79.3
B4 Eu1 H5A 111.1
H1A Eu1 H5A 56.6
H1B Eu1 H5A 100.8
H2A Eu1 H5A 59.5
H2B Eu1 H5A 102.8
H3A Eu1 H5A 148.5
H3B Eu1 H5A 163.9
H4A Eu1 H5A 102.5
H4B Eu1 H5A 102.3
O1 Eu1 H5B 142.6
B6 Eu1 H5B 64.4
B5 Eu1 H5B 23.4
B1 Eu1 H5B 116.9
B3 Eu1 H5B 118.1
B2 Eu1 H5B 87.6
B4 Eu1 H5B 67.4
H1A Eu1 H5B 100.0
H1B Eu1 H5B 139.8
H2A Eu1 H5B 65.0
H2B Eu1 H5B 102.6
H3A Eu1 H5B 112.9
H3B Eu1 H5B 131.5
H4A Eu1 H5B 58.5
H4B Eu1 H5B 65.5
H5A Eu1 H5B 44.7
O1 Eu1 H6A 65.0
B6 Eu1 H6A 23.8
B5 Eu1 H6A 61.8
B1 Eu1 H6A 91.9
B3 Eu1 H6A 122.9
B2 Eu1 H6A 132.2
B4 Eu1 H6A 126.5
H1A Eu1 H6A 72.2
H1B Eu1 H6A 100.7
H2A Eu1 H6A 117.9
H2B Eu1 H6A 152.2
H3A Eu1 H6A 99.7
H3B Eu1 H6A 136.1
H4A Eu1 H6A 103.1
H4B Eu1 H6A 141.0
H5A Eu1 H6A 59.5
H5B Eu1 H6A 80.0
O1 Eu1 H6B 80.3
B6 Eu1 H6B 23.6
B5 Eu1 H6B 64.2
B1 Eu1 H6B 136.9
B3 Eu1 H6B 91.0
B2 Eu1 H6B 152.8
B4 Eu1 H6B 82.3
H1A Eu1 H6B 116.6
H1B Eu1 H6B 140.1
H2A Eu1 H6B 129.7
H2B Eu1 H6B 160.1
H3A Eu1 H6B 68.9
H3B Eu1 H6B 113.5
H4A Eu1 H6B 58.8
H4B Eu1 H6B 101.2
H5A Eu1 H6B 80.1
H5B Eu1 H6B 65.3
H6A Eu1 H6B 45.1
C1 N1 C2 107.7(5)
C1 N1 B1 110.3(5)
C2 N1 B1 109.8(5)
C1 N1 B2 109.8(5)
C2 N1 B2 111.2(5)
B1 N1 B2 108.2(4)
C4 N2 C3 108.4(4)
C4 N2 B3 108.9(4)
C3 N2 B3 109.9(4)
C4 N2 B4 109.0(5)
C3 N2 B4 111.3(4)
B3 N2 B4 109.2(4)
C5 N3 C6 108.0(4)
C5 N3 B6 110.5(4)
C6 N3 B6 110.0(4)
C5 N3 B5 109.9(4)
C6 N3 B5 109.7(4)
B6 N3 B5 108.8(4)
N1 B1 Eu1 99.2(4)
N1 B1 H1A 109.5
Eu1 B1 H1A 56.6
N1 B1 H1B 109.5
Eu1 B1 H1B 61.0
H1A B1 H1B 109.5
N1 B1 H1C 109.5
Eu1 B1 H1C 151.3
H1A B1 H1C 109.5
H1B B1 H1C 109.5
N1 B2 Eu1 98.6(4)
N1 B2 H2A 109.5
Eu1 B2 H2A 57.6
N1 B2 H2B 109.5
Eu1 B2 H2B 60.3
H2A B2 H2B 109.5
N1 B2 H2C 109.5
Eu1 B2 H2C 151.9
H2A B2 H2C 109.5
H2B B2 H2C 109.5
N2 B3 Eu1 99.4(3)
N2 B3 H3A 109.5
Eu1 B3 H3A 62.9
N2 B3 H3B 109.4
Eu1 B3 H3B 54.5
H3A B3 H3B 109.5
N2 B3 H3C 109.5
Eu1 B3 H3C 150.8
H3A B3 H3C 109.5
H3B B3 H3C 109.5
N2 B4 Eu1 97.3(4)
N2 B4 H4A 109.5
Eu1 B4 H4A 66.7
N2 B4 H4B 109.5
Eu1 B4 H4B 51.9
H4A B4 H4B 109.5
N2 B4 H4C 109.5
Eu1 B4 H4C 152.1
H4A B4 H4C 109.5
H4B B4 H4C 109.5
N3 B5 Eu1 98.2(3)
N3 B5 H5A 109.5
Eu1 B5 H5A 61.2
N3 B5 H5B 109.4
Eu1 B5 H5B 56.9
H5A B5 H5B 109.5
N3 B5 H5C 109.5
Eu1 B5 H5C 152.3
H5A B5 H5C 109.5
H5B B5 H5C 109.5
N3 B6 Eu1 99.4(3)
N3 B6 H6A 109.5
Eu1 B6 H6A 60.2
N3 B6 H6B 109.5
Eu1 B6 H6B 57.3
H6A B6 H6B 109.5
N3 B6 H6C 109.4
Eu1 B6 H6C 151.1
H6A B6 H6C 109.5
H6B B6 H6C 109.5
N1 C1 H1D 109.5
N1 C1 H1E 109.4
H1D C1 H1E 109.5
N1 C1 H1F 109.5
H1D C1 H1F 109.5
H1E C1 H1F 109.5
N1 C2 H2D 109.5
N1 C2 H2E 109.5
H2D C2 H2E 109.5
N1 C2 H2F 109.5
H2D C2 H2F 109.5
H2E C2 H2F 109.5
N2 C3 H3D 109.5
N2 C3 H3E 109.5
H3D C3 H3E 109.5
N2 C3 H3F 109.5
H3D C3 H3F 109.5
H3E C3 H3F 109.5
N2 C4 H4D 109.5
N2 C4 H4E 109.5
H4D C4 H4E 109.5
N2 C4 H4F 109.5
H4D C4 H4F 109.5
H4E C4 H4F 109.5
N3 C5 H5D 109.5
N3 C5 H5E 109.5
H5D C5 H5E 109.5
N3 C5 H5F 109.5
H5D C5 H5F 109.5
H5E C5 H5F 109.5
N3 C6 H6D 109.5
N3 C6 H6E 109.5
H6D C6 H6E 109.5
N3 C6 H6F 109.5
H6D C6 H6F 109.5
H6E C6 H6F 109.5
C10 O1 C7 106.5(4)
C10 O1 Eu1 126.5(3)
C7 O1 Eu1 124.4(3)
O1 C7 C8 106.8(5)
O1 C7 H7A 110.4
C8 C7 H7A 110.4
O1 C7 H7B 110.4
C8 C7 H7B 110.4
H7A C7 H7B 108.6
C9 C8 C7 102.4(5)
C9 C8 H8A 111.3
C7 C8 H8A 111.3
C9 C8 H8B 111.3
C7 C8 H8B 111.3
H8A C8 H8B 109.2
C8 C9 C10 102.5(5)
C8 C9 H9A 111.3
C10 C9 H9A 111.3
C8 C9 H9B 111.3
C10 C9 H9B 111.3
H9A C9 H9B 109.2
O1 C10 C9 107.7(5)
O1 C10 H10A 110.2
C9 C10 H10A 110.2
O1 C10 H10B 110.2
C9 C10 H10B 110.2
H10A C10 H10B 108.5
O21 Eu2 B23 76.38(19)
O21 Eu2 B25 78.00(16)
B23 Eu2 B25 112.56(18)
O21 Eu2 B22 122.68(19)
B23 Eu2 B22 143.26(19)
B25 Eu2 B22 102.63(17)
O21 Eu2 B21 74.54(15)
B23 Eu2 B21 116.3(2)
B25 Eu2 B21 114.83(19)
B22 Eu2 B21 52.9(2)
O21 Eu2 B26 127.19(15)
B23 Eu2 B26 102.7(2)
B25 Eu2 B26 53.12(19)
B22 Eu2 B26 89.8(2)
B21 Eu2 B26 139.72(19)
O21 Eu2 B24 124.52(16)
B23 Eu2 B24 53.52(19)
B25 Eu2 B24 138.6(2)
B22 Eu2 B24 92.87(19)
B21 Eu2 B24 105.2(2)
B26 Eu2 B24 89.4(2)
O21 Eu2 H21A 76.9
B23 Eu2 H21A 94.9
B25 Eu2 H21A 136.8
B22 Eu2 H21A 64.2
B21 Eu2 H21A 23.6
B26 Eu2 H21A 152.8
B24 Eu2 H21A 84.5
O21 Eu2 H21B 61.7
B23 Eu2 H21B 125.6
B25 Eu2 H21B 91.9
B22 Eu2 H21B 61.0
B21 Eu2 H21B 23.7
B26 Eu2 H21B 129.7
B24 Eu2 H21B 128.8
H21A Eu2 H21B 45.1
O21 Eu2 H22A 138.7
B23 Eu2 H22A 121.1
B25 Eu2 H22A 119.2
B22 Eu2 H22A 23.8
B21 Eu2 H22A 64.1
B26 Eu2 H22A 87.8
B24 Eu2 H22A 69.2
H21A Eu2 H22A 65.2
H21B Eu2 H22A 79.5
O21 Eu2 H22B 113.5
B23 Eu2 H22B 166.6
B25 Eu2 H22B 79.2
B22 Eu2 H22B 23.7
B21 Eu2 H22B 60.8
B26 Eu2 H22B 78.9
B24 Eu2 H22B 113.5
H21A Eu2 H22B 79.4
H21B Eu2 H22B 57.7
H22A Eu2 H22B 45.5
O21 Eu2 H23A 62.7
B23 Eu2 H23A 24.3
B25 Eu2 H23A 123.9
B22 Eu2 H23A 131.7
B21 Eu2 H23A 92.4
B26 Eu2 H23A 127.0
B24 Eu2 H23A 61.9
H21A Eu2 H23A 72.4
H21B Eu2 H23A 101.8
H22A Eu2 H23A 116.7
H22B Eu2 H23A 151.7
O21 Eu2 H23B 79.0
B23 Eu2 H23B 22.3
B25 Eu2 H23B 92.0
B22 Eu2 H23B 155.7
B21 Eu2 H23B 136.6
B26 Eu2 H23B 83.6
B24 Eu2 H23B 63.8
H21A Eu2 H23B 116.7
H21B Eu2 H23B 138.7
H22A Eu2 H23B 132.2
H22B Eu2 H23B 162.3
H23A Eu2 H23B 44.6
O21 Eu2 H24A 141.2
B23 Eu2 H24A 64.9
B25 Eu2 H24A 118.2
B22 Eu2 H24A 89.7
B21 Eu2 H24A 120.2
B26 Eu2 H24A 66.9
B24 Eu2 H24A 22.7
H21A Eu2 H24A 103.3
H21B Eu2 H24A 142.8
H22A Eu2 H24A 67.2
H22B Eu2 H24A 104.4
H23A Eu2 H24A 80.1
H23B Eu2 H24A 66.1
O21 Eu2 H24B 115.2
B23 Eu2 H24B 61.8
B25 Eu2 H24B 161.6
B22 Eu2 H24B 81.5
B21 Eu2 H24B 82.1
B26 Eu2 H24B 109.6
B24 Eu2 H24B 23.4
H21A Eu2 H24B 61.2
H21B Eu2 H24B 105.5
H22A Eu2 H24B 60.1
H22B Eu2 H24B 105.0
H23A Eu2 H24B 58.9
H23B Eu2 H24B 78.9
H24A Eu2 H24B 43.5
O21 Eu2 H25A 79.0
B23 Eu2 H25A 134.5
B25 Eu2 H25A 23.8
B22 Eu2 H25A 82.1
B21 Eu2 H25A 92.7
B26 Eu2 H25A 64.4
B24 Eu2 H25A 153.2
H21A Eu2 H25A 116.0
H21B Eu2 H25A 71.2
H22A Eu2 H25A 102.6
H22B Eu2 H25A 58.4
H23A Eu2 H25A 138.3
H23B Eu2 H25A 115.3
H24A Eu2 H25A 130.6
H24B Eu2 H25A 162.6
O21 Eu2 H25B 66.0
B23 Eu2 H25B 89.2
B25 Eu2 H25B 23.9
B22 Eu2 H25B 126.5
B21 Eu2 H25B 125.9
B26 Eu2 H25B 61.2
B24 Eu2 H25B 127.3
H21A Eu2 H25B 140.5
H21B Eu2 H25B 102.5
H22A Eu2 H25B 141.8
H22B Eu2 H25B 103.0
H23A Eu2 H25B 100.4
H23B Eu2 H25B 69.8
H24A Eu2 H25B 113.8
H24B Eu2 H25B 147.9
H25A Eu2 H25B 45.7
O21 Eu2 H26A 142.6
B23 Eu2 H26A 119.2
B25 Eu2 H26A 64.7
B22 Eu2 H26A 66.8
B21 Eu2 H26A 118.4
B26 Eu2 H26A 23.2
B24 Eu2 H26A 87.7
H21A Eu2 H26A 129.8
H21B Eu2 H26A 115.2
H22A Eu2 H26A 65.7
H22B Eu2 H26A 58.9
H23A Eu2 H26A 142.2
H23B Eu2 H26A 103.5
H24A Eu2 H26A 66.0
H24B Eu2 H26A 101.7
H25A Eu2 H26A 66.1
H25B Eu2 H26A 79.8
O21 Eu2 H26B 118.8
B23 Eu2 H26B 79.1
B25 Eu2 H26B 61.7
B22 Eu2 H26B 110.3
B21 Eu2 H26B 162.8
B26 Eu2 H26B 23.7
B24 Eu2 H26B 77.0
H21A Eu2 H26B 160.5
H21B Eu2 H26B 150.8
H22A Eu2 H26B 101.9
H22B Eu2 H26B 102.4
H23A Eu2 H26B 103.4
H23B Eu2 H26B 60.0
H24A Eu2 H26B 57.3
H24B Eu2 H26B 100.0
H25A Eu2 H26B 80.2
H25B Eu2 H26B 58.5
H26A Eu2 H26B 44.4
C21 N21 C22 109.2(4)
C21 N21 B22 109.5(5)
C22 N21 B22 111.7(5)
C21 N21 B21 109.0(4)
C22 N21 B21 111.1(4)
B22 N21 B21 106.3(4)
C23 N22 C24 108.4(5)
C23 N22 B24 110.6(5)
C24 N22 B24 110.9(5)
C23 N22 B23 110.4(5)
C24 N22 B23 109.5(5)
B24 N22 B23 107.0(4)
C25 N23 C26 108.0(4)
C25 N23 B25 111.3(4)
C26 N23 B25 108.9(4)
C25 N23 B26 110.7(5)
C26 N23 B26 109.3(5)
B25 N23 B26 108.6(4)
N21 B21 Eu2 99.7(3)
N21 B21 H21A 109.5
Eu2 B21 H21A 58.3
N21 B21 H21B 109.4
Eu2 B21 H21B 58.9
H21A B21 H21B 109.5
N21 B21 H21C 109.5
Eu2 B21 H21C 150.8
H21A B21 H21C 109.5
H21B B21 H21C 109.5
N21 B22 Eu2 100.6(4)
N21 B22 H22A 109.5
Eu2 B22 H22A 58.7
N21 B22 H22B 109.4
Eu2 B22 H22B 58.0
H22A B22 H22B 109.5
N21 B22 H22C 109.5
Eu2 B22 H22C 149.9
H22A B22 H22C 109.5
H22B B22 H22C 109.5
N22 B23 Eu2 101.6(3)
N22 B23 H23A 109.5
Eu2 B23 H23A 72.5
N22 B23 H23B 109.5
Eu2 B23 H23B 43.7
H23A B23 H23B 109.5
N22 B23 H23C 109.4
Eu2 B23 H23C 145.5
H23A B23 H23C 109.5
H23B B23 H23C 109.5
N22 B24 Eu2 97.3(3)
N22 B24 H24A 109.5
Eu2 B24 H24A 53.6
N22 B24 H24B 109.4
Eu2 B24 H24B 65.1
H24A B24 H24B 109.5
N22 B24 H24C 109.5
Eu2 B24 H24C 152.5
H24A B24 H24C 109.5
H24B B24 H24C 109.5
N23 B25 Eu2 100.3(3)
N23 B25 H25A 109.4
Eu2 B25 H25A 57.7
N23 B25 H25B 109.5
Eu2 B25 H25B 59.2
H25A B25 H25B 109.5
N23 B25 H25C 109.5
Eu2 B25 H25C 150.2
H25A B25 H25C 109.5
H25B B25 H25C 109.5
N23 B26 Eu2 97.5(3)
N23 B26 H26A 109.5
Eu2 B26 H26A 54.8
N23 B26 H26B 109.4
Eu2 B26 H26B 63.8
H26A B26 H26B 109.5
N23 B26 H26C 109.5
Eu2 B26 H26C 152.7
H26A B26 H26C 109.5
H26B B26 H26C 109.5
N21 C21 H21D 109.5
N21 C21 H21E 109.5
H21D C21 H21E 109.5
N21 C21 H21F 109.5
H21D C21 H21F 109.5
H21E C21 H21F 109.5
N21 C22 H22D 109.5
N21 C22 H22E 109.5
H22D C22 H22E 109.5
N21 C22 H22F 109.5
H22D C22 H22F 109.5
H22E C22 H22F 109.5
N22 C23 H23D 109.5
N22 C23 H23E 109.5
H23D C23 H23E 109.5
N22 C23 H23F 109.5
H23D C23 H23F 109.5
H23E C23 H23F 109.5
N22 C24 H24D 109.5
N22 C24 H24E 109.5
H24D C24 H24E 109.5
N22 C24 H24F 109.5
H24D C24 H24F 109.5
H24E C24 H24F 109.5
N23 C25 H25D 109.5
N23 C25 H25E 109.5
H25D C25 H25E 109.5
N23 C25 H25F 109.5
H25D C25 H25F 109.5
H25E C25 H25F 109.5
N23 C26 H26D 109.5
N23 C26 H26E 109.5
H26D C26 H26E 109.5
N23 C26 H26F 109.5
H26D C26 H26F 109.5
H26E C26 H26F 109.5
C27 O21 C30 107.1(4)
C27 O21 Eu2 126.2(3)
C30 O21 Eu2 123.5(3)
O21 C27 C28A 106.7(6)
O21 C27 C28B 102.3(12)
C28A C27 C28B 43.9(10)
O21 C27 H27A 110.4
C28A C27 H27A 110.4
C28B C27 H27A 144.2
O21 C27 H27B 110.4
C28A C27 H27B 110.4
C28B C27 H27B 71.6
H27A C27 H27B 108.6
O21 C27 H27C 111.3
C28A C27 H27C 69.2
C28B C27 H27C 111.3
H27A C27 H27C 43.1
H27B C27 H27C 136.2
O21 C27 H27D 111.3
C28A C27 H27D 139.0
C28B C27 H27D 111.3
H27A C27 H27D 70.1
H27B C27 H27D 41.2
H27C C27 H27D 109.2
C29 C28A C27 101.2(9)
C29 C28A H28A 111.5
C27 C28A H28A 111.5
C29 C28A H28B 111.5
C27 C28A H28B 111.5
H28A C28A H28B 109.4
C29 C28B C27 100.2(17)
C29 C28B H28C 111.7
C27 C28B H28C 111.7
C29 C28B H28D 111.7
C27 C28B H28D 111.7
H28C C28B H28D 109.5
C28B C29 C30 108.1(12)
C28B C29 C28A 47.6(13)
C30 C29 C28A 102.9(6)
C28B C29 H29A 65.3
C30 C29 H29A 111.2
C28A C29 H29A 111.2
C28B C29 H29B 139.1
C30 C29 H29B 111.2
C28A C29 H29B 111.2
H29A C29 H29B 109.1
C28B C29 H29C 110.1
C30 C29 H29C 110.1
C28A C29 H29C 68.0
H29A C29 H29C 137.6
H29B C29 H29C 44.9
C28B C29 H29D 110.1
C30 C29 H29D 110.1
C28A C29 H29D 145.5
H29A C29 H29D 47.0
H29B C29 H29D 66.2
H29C C29 H29D 108.4
O21 C30 C29 106.3(5)
O21 C30 H30A 110.5
C29 C30 H30A 110.5
O21 C30 H30B 110.5
C29 C30 H30B 110.5
H30A C30 H30B 108.7

loop_
_geom_bond_atom_site_label_1
_geom_bond_atom_site_label_2
_geom_bond_distance
Eu1 O1 2.468(3)
Eu1 B6 2.838(6)
Eu1 B5 2.851(7)
Eu1 B1 2.851(7)
Eu1 B3 2.854(7)
Eu1 B2 2.863(7)
Eu1 B4 2.886(7)
Eu1 H1A 2.4162
Eu1 H1B 2.5043
Eu1 H2A 2.4474
Eu1 H2B 2.5016
Eu1 H3A 2.5454
Eu1 H3B 2.3770
Eu1 H4A 2.6515
Eu1 H4B 2.3582
Eu1 H5A 2.5081
Eu1 H5B 2.4231
Eu1 H6A 2.4759
Eu1 H6B 2.4183
N1 C1 1.474(6)
N1 C2 1.483(6)
N1 B1 1.590(8)
N1 B2 1.593(8)
N2 C4 1.486(6)
N2 C3 1.498(6)
N2 B3 1.549(7)
N2 B4 1.578(7)
N3 C5 1.481(6)
N3 C6 1.499(6)
N3 B6 1.553(7)
N3 B5 1.581(7)
B1 H1A 1.1501
B1 H1B 1.1501
B1 H1C 1.1501
B2 H2A 1.1501
B2 H2B 1.1501
B2 H2C 1.1501
B3 H3A 1.1500
B3 H3B 1.1501
B3 H3C 1.1501
B4 H4A 1.1500
B4 H4B 1.1500
B4 H4C 1.1500
B5 H5A 1.1501
B5 H5B 1.1501
B5 H5C 1.1501
B6 H6A 1.1501
B6 H6B 1.1501
B6 H6C 1.1501
C1 H1D 0.9800
C1 H1E 0.9800
C1 H1F 0.9800
C2 H2D 0.9800
C2 H2E 0.9800
C2 H2F 0.9800
C3 H3D 0.9800
C3 H3E 0.9800
C3 H3F 0.9800
C4 H4D 0.9800
C4 H4E 0.9800
C4 H4F 0.9800
C5 H5D 0.9800
C5 H5E 0.9800
C5 H5F 0.9800
C6 H6D 0.9800
C6 H6E 0.9800
C6 H6F 0.9800
O1 C10 1.423(6)
O1 C7 1.460(6)
C7 C8 1.480(7)
C7 H7A 0.9900
C7 H7B 0.9900
C8 C9 1.478(7)
C8 H8A 0.9900
C8 H8B 0.9900
C9 C10 1.494(8)
C9 H9A 0.9900
C9 H9B 0.9900
C10 H10A 0.9900
C10 H10B 0.9900
Eu2 O21 2.484(3)
Eu2 B23 2.771(6)
Eu2 B25 2.815(6)
Eu2 B22 2.827(6)
Eu2 B21 2.843(6)
Eu2 B26 2.857(6)
Eu2 B24 2.900(7)
Eu2 H21A 2.4429
Eu2 H21B 2.4549
Eu2 H22A 2.4370
Eu2 H22B 2.4223
Eu2 H23A 2.6607
Eu2 H23B 2.0956
Eu2 H24A 2.4020
Eu2 H24B 2.6315
Eu2 H25A 2.4048
Eu2 H25B 2.4358
Eu2 H26A 2.3863
Eu2 H26B 2.5657
N21 C21 1.481(6)
N21 C22 1.487(6)
N21 B22 1.573(8)
N21 B21 1.581(6)
N22 C23 1.475(6)
N22 C24 1.478(7)
N22 B24 1.573(7)
N22 B23 1.605(8)
N23 C25 1.476(6)
N23 C26 1.488(6)
N23 B25 1.540(8)
N23 B26 1.584(7)
B21 H21A 1.1501
B21 H21B 1.1501
B21 H21C 1.1500
B22 H22A 1.1501
B22 H22B 1.1501
B22 H22C 1.1501
B23 H23A 1.1501
B23 H23B 1.1501
B23 H23C 1.1501
B24 H24A 1.1501
B24 H24B 1.1501
B24 H24C 1.1500
B25 H25A 1.1500
B25 H25B 1.1501
B25 H25C 1.1501
B26 H26A 1.1501
B26 H26B 1.1501
B26 H26C 1.1501
C21 H21D 0.9800
C21 H21E 0.9800
C21 H21F 0.9800
C22 H22D 0.9800
C22 H22E 0.9800
C22 H22F 0.9800
C23 H23D 0.9800
C23 H23E 0.9800
C23 H23F 0.9800
C24 H24D 0.9800
C24 H24E 0.9800
C24 H24F 0.9800
C25 H25D 0.9800
C25 H25E 0.9800
C25 H25F 0.9800
C26 H26D 0.9800
C26 H26E 0.9800
C26 H26F 0.9800
O21 C27 1.445(6)
O21 C30 1.469(6)
C27 C28A 1.508(12)
C27 C28B 1.62(3)
C27 H27A 0.9900
C27 H27B 0.9900
C27 H27C 0.9900
C27 H27D 0.9900
C28A C29 1.502(13)
C28A H28A 0.9900
C28A H28B 0.9900
C28B C29 1.40(2)
C28B H28C 0.9900
C28B H28D 0.9900
C29 C30 1.498(8)
C29 H29A 0.9900
C29 H29B 0.9900
C29 H29C 0.9900
C29 H29D 0.9900
C30 H30A 0.9900
C30 H30B 0.9900
